data_7019934
loop_
_publ_author_name
'Buchowicz, W.'
'Furma\'nczyk, A'
'Zachara, J.'
'Majchrzak, M.'

_publ_section_title
;
 Axial chiral metallocenes by two-fold ring-closing metathesis.
;
_journal_issue 31
_journal_name_full 'Dalton transactions (Cambridge, England : 2003)'
_journal_page_first 9269
_journal_page_last 9271
_journal_paper_doi 10.1039/c2dt31291c
_journal_volume 41
_journal_year 2012
_chemical_formula_moiety 'C30 H42 Fe'
_chemical_formula_sum 'C30 H42 Fe'
_chemical_formula_weight 458.49
_chemical_name_systematic
;
?
;
_space_group_crystal_system triclinic
_space_group_IT_number 2
_space_group_name_Hall '-P 1'
_space_group_name_H-M_alt 'P -1'
_symmetry_cell_setting triclinic
_symmetry_Int_Tables_number 2
_symmetry_space_group_name_Hall '-P 1'
_symmetry_space_group_name_H-M 'P -1'
_atom_sites_solution_hydrogens geom
_atom_sites_solution_primary direct
_atom_sites_solution_secondary difmap
_audit_creation_date 2012-01-17
_audit_creation_method
;
Olex2 1.1
(compiled 2011.11.01 svn.r2039, GUI svn.r3906)
;
_cell_angle_alpha 67.2990(19)
_cell_angle_beta 85.9538(17)
_cell_angle_gamma 75.7027(18)
_cell_formula_units_Z 2
_cell_length_a 9.8085(2)
_cell_length_b 10.9220(2)
_cell_length_c 13.2038(3)
_cell_measurement_reflns_used 41307
_cell_measurement_temperature 100.15
_cell_measurement_theta_max 31.7022
_cell_measurement_theta_min 3.1904
_cell_volume 1264.02(5)
_computing_cell_refinement
;
CrysAlisPro, Agilent Technologies,
Version 1.171.35.19 (release 27-10-2011 CrysAlis171 .NET)
(compiled Oct 27 2011,15:02:11)
;
_computing_data_collection
;
CrysAlisPro, Agilent Technologies,
Version 1.171.35.19 (release 27-10-2011 CrysAlis171 .NET)
(compiled Oct 27 2011,15:02:11)
;
_computing_data_reduction
;
CrysAlisPro, Agilent Technologies,
Version 1.171.35.19 (release 27-10-2011 CrysAlis171 .NET)
(compiled Oct 27 2011,15:02:11)
;
_computing_molecular_graphics
;
O. V. Dolomanov, L. J. Bourhis, R. J. Gildea, J. A. K. Howard and H. Puschmann,
OLEX2: a complete structure solution, refinement and analysis program.
J. Appl. Cryst. (2009). 42, 339-341.
;
_computing_publication_material
;
O. V. Dolomanov, L. J. Bourhis, R. J. Gildea, J. A. K. Howard and H. Puschmann,
OLEX2: a complete structure solution, refinement and analysis program.
J. Appl. Cryst. (2009). 42, 339-341.
;
_computing_structure_refinement
;
SHELXL, G.M. Sheldrick, Acta Cryst.
2008). A64, 112-122
;
_computing_structure_solution 'SHELXS-97 (Sheldrick, 1990)'
_diffrn_ambient_temperature 100.15
_diffrn_detector_area_resol_mean 10.3347
_diffrn_measured_fraction_theta_full 0.999
_diffrn_measured_fraction_theta_max 0.926
_diffrn_measurement_details
;
1 omega -93.00 -67.00 1.0000 15.0000
omega____ theta____ kappa____ phi______ frames
- -15.7963 154.0000 58.0000 26

2 omega -76.00 -46.00 1.0000 15.0000
omega____ theta____ kappa____ phi______ frames
- -15.7963 129.0000 3.0000 30

3 omega -20.00 58.00 1.0000 15.0000
omega____ theta____ kappa____ phi______ frames
- -15.7963 77.0000 -30.0000 78

4 omega -72.00 -38.00 1.0000 15.0000
omega____ theta____ kappa____ phi______ frames
- -15.7963 -179.0000 -30.0000 34

5 omega -93.00 -49.00 1.0000 15.0000
omega____ theta____ kappa____ phi______ frames
- -15.7963 154.0000 -72.0000 44

6 omega -54.00 22.00 1.0000 15.0000
omega____ theta____ kappa____ phi______ frames
- 16.1088 -57.0000 -90.0000 76

7 omega -57.00 50.00 1.0000 15.0000
omega____ theta____ kappa____ phi______ frames
- 16.1088 -77.0000 -180.0000 107

8 omega 39.00 75.00 1.0000 15.0000
omega____ theta____ kappa____ phi______ frames
- 16.1088 38.0000 -30.0000 36

9 omega 56.00 98.00 1.0000 15.0000
omega____ theta____ kappa____ phi______ frames
- 16.1088 179.0000 60.0000 42

10 omega -11.00 95.00 1.0000 15.0000
omega____ theta____ kappa____ phi______ frames
- 16.1088 77.0000 30.0000 106

11 omega 4.00 95.00 1.0000 15.0000
omega____ theta____ kappa____ phi______ frames
- 16.1088 77.0000 -120.0000 91

12 omega 30.00 58.00 1.0000 15.0000
omega____ theta____ kappa____ phi______ frames
- 16.1088 -99.0000 60.0000 28

13 omega 17.00 45.00 1.0000 15.0000
omega____ theta____ kappa____ phi______ frames
- 16.1088 -69.0000 70.0000 28

14 omega -12.00 90.00 1.0000 15.0000
omega____ theta____ kappa____ phi______ frames
- 16.1088 57.0000 -180.0000 102

15 omega 42.00 75.00 1.0000 15.0000
omega____ theta____ kappa____ phi______ frames
- 18.0000 -124.0000 -56.0000 33

16 omega -92.00 11.00 1.0000 15.0000
omega____ theta____ kappa____ phi______ frames
- -15.7963 -38.0000 -60.0000 103

17 omega -106.00 -34.00 1.0000 15.0000
omega____ theta____ kappa____ phi______ frames
- -15.7963 -179.0000 0.0000 72

18 omega -90.00 14.00 1.0000 15.0000
omega____ theta____ kappa____ phi______ frames
- -15.7963 -57.0000 -150.0000 104

19 omega -106.00 -34.00 1.0000 15.0000
omega____ theta____ kappa____ phi______ frames
- -15.7963 -179.0000 -180.0000 72

20 omega 56.00 106.00 1.0000 15.0000
omega____ theta____ kappa____ phi______ frames
- 16.1088 179.0000 -180.0000 50

21 omega -10.00 92.00 1.0000 15.0000
omega____ theta____ kappa____ phi______ frames
- 16.1088 38.0000 -120.0000 102

22 omega 53.00 105.00 1.0000 15.0000
omega____ theta____ kappa____ phi______ frames
- 16.1088 -179.0000 -60.0000 52

23 omega -4.00 58.00 1.0000 15.0000
omega____ theta____ kappa____ phi______ frames
- 16.1088 -99.0000 30.0000 62

24 omega -60.00 43.00 1.0000 15.0000
omega____ theta____ kappa____ phi______ frames
- 16.1088 -38.0000 -180.0000 103

25 omega -16.00 92.00 1.0000 15.0000
omega____ theta____ kappa____ phi______ frames
- 16.1088 69.0000 109.0000 108

26 omega -13.00 90.00 1.0000 15.0000
omega____ theta____ kappa____ phi______ frames
- 16.1088 57.0000 -60.0000 103

27 omega 17.00 75.00 1.0000 15.0000
omega____ theta____ kappa____ phi______ frames
- 18.0000 -124.0000 -56.0000 58

28 omega -10.00 92.00 1.0000 15.0000
omega____ theta____ kappa____ phi______ frames
- 16.1088 38.0000 -180.0000 102

29 omega -73.00 106.00 1.0000 15.0000
omega____ theta____ kappa____ phi______ frames
- 16.1088 0.0000 -180.0000 179

30 omega -73.00 106.00 1.0000 15.0000
omega____ theta____ kappa____ phi______ frames
- 16.1088 0.0000 -150.0000 179

31 omega -73.00 106.00 1.0000 15.0000
omega____ theta____ kappa____ phi______ frames
- 16.1088 0.0000 -120.0000 179

32 omega -73.00 106.00 1.0000 15.0000
omega____ theta____ kappa____ phi______ frames
- 16.1088 0.0000 -90.0000 179

33 omega -73.00 106.00 1.0000 15.0000
omega____ theta____ kappa____ phi______ frames
- 16.1088 0.0000 -60.0000 179

34 omega -73.00 106.00 1.0000 15.0000
omega____ theta____ kappa____ phi______ frames
- 16.1088 0.0000 -30.0000 179

35 omega -73.00 -8.00 1.0000 15.0000
omega____ theta____ kappa____ phi______ frames
- 16.1088 0.0000 0.0000 65

36 omega 56.00 106.00 1.0000 15.0000
omega____ theta____ kappa____ phi______ frames
- 16.1088 179.0000 -90.0000 50
;
_diffrn_measurement_device_type 'Xcalibur, Atlas, Gemini ultra'
_diffrn_measurement_method '\w scans'
_diffrn_orient_matrix_UB_11 -0.0281362000
_diffrn_orient_matrix_UB_12 0.0696909000
_diffrn_orient_matrix_UB_13 -0.0331151000
_diffrn_orient_matrix_UB_21 0.0619450000
_diffrn_orient_matrix_UB_22 0.0009019000
_diffrn_orient_matrix_UB_23 -0.0311617000
_diffrn_orient_matrix_UB_31 -0.0307315000
_diffrn_orient_matrix_UB_32 -0.0199400000
_diffrn_orient_matrix_UB_33 -0.0364105000
_diffrn_radiation_monochromator graphite
_diffrn_radiation_type 'Mo K\a'
_diffrn_radiation_wavelength 0.7107
_diffrn_reflns_av_R_equivalents 0.0548
_diffrn_reflns_av_unetI/netI 0.0254
_diffrn_reflns_limit_h_max 14
_diffrn_reflns_limit_h_min -14
_diffrn_reflns_limit_k_max 15
_diffrn_reflns_limit_k_min -15
_diffrn_reflns_limit_l_max 19
_diffrn_reflns_limit_l_min -19
_diffrn_reflns_number 112046
_diffrn_reflns_theta_full 28.00
_diffrn_reflns_theta_max 31.77
_diffrn_reflns_theta_min 3.20
_diffrn_source 'Enhance (Mo) X-ray Source'
_diffrn_source_current 40
_diffrn_source_voltage 50
_exptl_absorpt_coefficient_mu 0.611
_exptl_absorpt_correction_T_max 1.00000
_exptl_absorpt_correction_T_min 0.89271
_exptl_absorpt_correction_type multi-scan
_exptl_absorpt_process_details
;
CrysAlisPro, Agilent Technologies,
Version 1.171.35.19 (release 27-10-2011 CrysAlis171 .NET)
(compiled Oct 27 2011,15:02:11)
Empirical absorption correction using spherical harmonics,
implemented in SCALE3 ABSPACK scaling algorithm.
;
_exptl_crystal_colour orange
_exptl_crystal_density_diffrn 1.205
_exptl_crystal_density_method 'not measured'
_exptl_crystal_F_000 496
_exptl_crystal_size_max 0.545
_exptl_crystal_size_mid 0.289
_exptl_crystal_size_min 0.082
_refine_diff_density_max 0.635
_refine_diff_density_min -0.326
_refine_diff_density_rms 0.058
_refine_ls_extinction_method none
_refine_ls_goodness_of_fit_ref 1.055
_refine_ls_hydrogen_treatment constr
_refine_ls_matrix_type full
_refine_ls_number_parameters 394
_refine_ls_number_reflns 7975
_refine_ls_number_restraints 120
_refine_ls_restrained_S_all 1.050
_refine_ls_R_factor_all 0.0477
_refine_ls_R_factor_gt 0.0379
_refine_ls_shift/su_max 0.001
_refine_ls_shift/su_mean 0.000
_refine_ls_structure_factor_coef Fsqd
_refine_ls_weighting_details 'calc w=1/[\s^2^(Fo^2^)+(0.0460P)^2^+0.5416P] where P=(Fo^2^+2Fc^2^)/3'
_refine_ls_weighting_scheme calc
_refine_ls_wR_factor_gt 0.0905
_refine_ls_wR_factor_ref 0.0957
_reflns_number_gt 6952
_reflns_number_total 7975
_reflns_threshold_expression I>2u(I)
_cod_data_source_file c2dt31291c.txt
_cod_data_source_block b_f7
_cod_original_cell_volume 1264.02(4)
_cod_database_code 7019934

loop_
_space_group_symop_id
_space_group_symop_operation_xyz
1 'x, y, z'
2 '-x, -y, -z'

loop_
_atom_site_label
_atom_site_type_symbol
_atom_site_fract_x
_atom_site_fract_y
_atom_site_fract_z
_atom_site_U_iso_or_equiv
_atom_site_adp_type
_atom_site_occupancy
_atom_site_symmetry_multiplicity
_atom_site_calc_flag
_atom_site_refinement_flags
_atom_site_disorder_assembly
_atom_site_disorder_group
Fe1 Fe 0.286214(18) 0.374498(17) 0.729092(14) 0.01756(6) Uani 1 1 d . A .
C1 C 0.49565(13) 0.38651(13) 0.73764(10) 0.0208(2) Uani 1 1 d . A .
C2 C 0.48571(13) 0.24707(13) 0.78016(10) 0.0209(2) Uani 1 1 d . . .
H2 H 0.5124 0.1831 0.8527 0.025 Uiso 1 1 calc R . .
C3 C 0.42936(13) 0.21862(13) 0.69665(10) 0.0214(2) Uani 1 1 d . A .
C4 C 0.40097(14) 0.34376(13) 0.60230(10) 0.0220(2) Uani 1 1 d . . .
H4 H 0.3616 0.3568 0.5342 0.026 Uiso 1 1 calc R . .
C5 C 0.44159(13) 0.44590(13) 0.62737(10) 0.0219(2) Uani 1 1 d . . .
H5 H 0.4339 0.5381 0.5787 0.026 Uiso 1 1 calc R . .
C6 C 0.58196(14) 0.44524(13) 0.79045(11) 0.0254(3) Uani 1 1 d D . .
C7 C 0.54784(19) 0.60342(14) 0.7418(2) 0.0299(4) Uani 0.901(3) 1 d PDU A 1
H7A H 0.6060 0.6346 0.7809 0.036 Uiso 0.901(3) 1 calc PR A 1
H7B H 0.5731 0.6356 0.6635 0.036 Uiso 0.901(3) 1 calc PR A 1
C8 C 0.39702(16) 0.66526(16) 0.75071(17) 0.0286(4) Uani 0.901(3) 1 d PD A 1
H8 H 0.3607 0.6550 0.8214 0.034 Uiso 0.901(3) 1 calc PR A 1
C9 C 0.31017(15) 0.73508(15) 0.66244(14) 0.0299(4) Uani 0.901(3) 1 d PD A 1
H9 H 0.3510 0.7602 0.5921 0.036 Uiso 0.901(3) 1 calc PR A 1
C10 C 0.15464(15) 0.77573(15) 0.66711(14) 0.0295(4) Uani 0.901(3) 1 d PD A 1
H10A H 0.1218 0.8742 0.6214 0.035 Uiso 0.901(3) 1 calc PR A 1
H10B H 0.1284 0.7624 0.7438 0.035 Uiso 0.901(3) 1 calc PR A 1
C14 C -0.08057(19) 0.74654(19) 0.63728(17) 0.0377(4) Uani 0.901(3) 1 d PD A 1
H14A H -0.1327 0.6986 0.6106 0.057 Uiso 0.901(3) 1 calc PR A 1
H14B H -0.1085 0.8449 0.5934 0.057 Uiso 0.901(3) 1 calc PR A 1
H14C H -0.1017 0.7298 0.7145 0.057 Uiso 0.901(3) 1 calc PR A 1
C11 C 0.07852(17) 0.6937(2) 0.62676(18) 0.0254(3) Uani 0.901(3) 1 d PDU A 1
C15 C 0.1100(3) 0.7198(2) 0.50543(15) 0.0331(4) Uani 0.901(3) 1 d PD A 1
H15A H 0.2090 0.6777 0.4990 0.050 Uiso 0.901(3) 1 calc PR A 1
H15B H 0.0911 0.8185 0.4628 0.050 Uiso 0.901(3) 1 calc PR A 1
H15C H 0.0498 0.6798 0.4773 0.050 Uiso 0.901(3) 1 calc PR A 1
C12 C 0.57106(15) 0.39056(15) 0.91552(12) 0.0283(3) Uani 1 1 d . A .
H12A H 0.4730 0.4174 0.9350 0.043 Uiso 1 1 calc R . .
H12B H 0.6304 0.4286 0.9463 0.043 Uiso 1 1 calc R . .
H12C H 0.6027 0.2907 0.9454 0.043 Uiso 1 1 calc R . .
C13 C 0.73664(16) 0.3984(2) 0.76194(15) 0.0395(4) Uani 1 1 d . A .
H13A H 0.7667 0.2985 0.7952 0.059 Uiso 1 1 calc R . .
H13B H 0.7967 0.4381 0.7905 0.059 Uiso 1 1 calc R . .
H13C H 0.7446 0.4290 0.6820 0.059 Uiso 1 1 calc R . .
C21 C 0.13837(13) 0.33910(13) 0.85289(10) 0.0213(2) Uani 1 1 d . . .
C22 C 0.14910(13) 0.47859(13) 0.81217(10) 0.0207(2) Uani 1 1 d . A .
H22 H 0.1756 0.5222 0.8550 0.025 Uiso 1 1 calc R . .
C23 C 0.11380(13) 0.54199(13) 0.69710(10) 0.0212(2) Uani 1 1 d . . .
C24 C 0.08464(13) 0.43874(13) 0.66650(11) 0.0235(2) Uani 1 1 d . A .
H24 H 0.0598 0.4504 0.5945 0.028 Uiso 1 1 calc R . .
C25 C 0.09888(13) 0.31570(13) 0.76111(11) 0.0228(2) Uani 1 1 d . A .
H25 H 0.0845 0.2320 0.7629 0.027 Uiso 1 1 calc R . .
C26 C 0.1323(3) 0.2507(3) 0.9732(6) 0.0239(5) Uani 0.717(4) 1 d PDU B 1
C32 C 0.2413(7) 0.2680(7) 1.0418(7) 0.0275(9) Uani 0.717(4) 1 d PDU B 1
H32A H 0.3357 0.2434 1.0149 0.041 Uiso 0.717(4) 1 calc PR B 1
H32B H 0.2370 0.2083 1.1190 0.041 Uiso 0.717(4) 1 calc PR B 1
H32C H 0.2205 0.3633 1.0352 0.041 Uiso 0.717(4) 1 calc PR B 1
C33 C -0.0149(3) 0.2962(3) 1.0143(2) 0.0345(5) Uani 0.717(4) 1 d PD B 1
H33A H -0.0338 0.3935 1.0016 0.052 Uiso 0.717(4) 1 calc PR B 1
H33B H -0.0189 0.2428 1.0931 0.052 Uiso 0.717(4) 1 calc PR B 1
H33C H -0.0858 0.2814 0.9744 0.052 Uiso 0.717(4) 1 calc PR B 1
C27 C 0.1545(2) 0.09722(17) 0.99466(17) 0.0317(5) Uani 0.717(4) 1 d PD B 1
H27A H 0.1523 0.0451 1.0747 0.038 Uiso 0.717(4) 1 calc PR B 1
H27B H 0.0756 0.0852 0.9595 0.038 Uiso 0.717(4) 1 calc PR B 1
C28 C 0.2890(2) 0.03996(19) 0.95249(16) 0.0293(5) Uani 0.717(4) 1 d PD B 1
H28 H 0.3745 0.0336 0.9859 0.035 Uiso 0.717(4) 1 calc PR B 1
C29 C 0.2963(3) -0.0033(3) 0.8696(2) 0.0331(6) Uani 0.717(4) 1 d PD B 1
H29 H 0.2126 -0.0155 0.8466 0.040 Uiso 0.717(4) 1 calc PR B 1
C30 C 0.4280(3) -0.0331(5) 0.8119(3) 0.0280(6) Uani 0.717(4) 1 d PDU B 1
H30A H 0.4380 -0.1218 0.8047 0.034 Uiso 0.717(4) 1 calc PR B 1
H30B H 0.5093 -0.0415 0.8566 0.034 Uiso 0.717(4) 1 calc PR B 1
C31 C 0.43036(15) 0.07938(12) 0.69638(10) 0.0258(3) Uani 1 1 d D . .
C34 C 0.57491(19) 0.02926(17) 0.65225(15) 0.0403(4) Uani 1 1 d . B .
H34A H 0.5855 0.0947 0.5782 0.060 Uiso 1 1 calc R . .
H34B H 0.5806 -0.0603 0.6496 0.060 Uiso 1 1 calc R . .
H34C H 0.6502 0.0216 0.7009 0.060 Uiso 1 1 calc R . .
C35 C 0.31512(18) 0.09040(15) 0.61876(13) 0.0343(3) Uani 1 1 d . B .
H35A H 0.2231 0.1291 0.6420 0.051 Uiso 1 1 calc R . .
H35B H 0.3171 -0.0007 0.6208 0.051 Uiso 1 1 calc R . .
H35C H 0.3315 0.1498 0.5438 0.051 Uiso 1 1 calc R . .
C46 C 0.1588(8) 0.2368(6) 0.9745(15) 0.0248(11) Uani 0.283(4) 1 d PDU B 2
C52 C 0.228(2) 0.2930(18) 1.0429(19) 0.027(2) Uani 0.283(4) 1 d PDU B 2
H52A H 0.2392 0.2281 1.1195 0.041 Uiso 0.283(4) 1 calc PR B 2
H52B H 0.1675 0.3809 1.0393 0.041 Uiso 0.283(4) 1 calc PR B 2
H52C H 0.3199 0.3057 1.0136 0.041 Uiso 0.283(4) 1 calc PR B 2
C53 C 0.0073(6) 0.2318(8) 1.0114(5) 0.0359(14) Uani 0.283(4) 1 d PD B 2
H53A H -0.0481 0.3244 0.9995 0.054 Uiso 0.283(4) 1 calc PR B 2
H53B H 0.0086 0.1738 1.0896 0.054 Uiso 0.283(4) 1 calc PR B 2
H53C H -0.0352 0.1941 0.9687 0.054 Uiso 0.283(4) 1 calc PR B 2
C47 C 0.2457(5) 0.0926(4) 0.9863(3) 0.0237(11) Uani 0.283(4) 1 d PD B 2
H47A H 0.3423 0.1000 0.9623 0.028 Uiso 0.283(4) 1 calc PR B 2
H47B H 0.2527 0.0333 1.0654 0.028 Uiso 0.283(4) 1 calc PR B 2
C48 C 0.1945(5) 0.0218(5) 0.9262(4) 0.0280(12) Uani 0.283(4) 1 d PD B 2
H48 H 0.1023 0.0081 0.9424 0.034 Uiso 0.283(4) 1 calc PR B 2
C49 C 0.2624(7) -0.0251(7) 0.8518(6) 0.0299(15) Uani 0.283(4) 1 d PD B 2
H49 H 0.2120 -0.0661 0.8202 0.036 Uiso 0.283(4) 1 calc PR B 2
C50 C 0.4075(7) -0.0201(16) 0.8137(7) 0.0280(11) Uani 0.283(4) 1 d PDU B 2
H50A H 0.4575 -0.1134 0.8199 0.034 Uiso 0.283(4) 1 calc PR B 2
H50B H 0.4550 0.0020 0.8659 0.034 Uiso 0.283(4) 1 calc PR B 2
C60 C 0.2186(11) 0.7556(11) 0.6247(7) 0.012(2) Uiso 0.099(3) 1 d PD A 2
H60A H 0.3011 0.7158 0.5901 0.015 Uiso 0.099(3) 1 calc PR A 2
H60B H 0.1918 0.8551 0.5808 0.015 Uiso 0.099(3) 1 calc PR A 2
C59 C 0.2619(10) 0.7348(11) 0.7368(7) 0.015(2) Uiso 0.099(3) 1 d PD A 2
H59 H 0.1915 0.7723 0.7770 0.018 Uiso 0.099(3) 1 calc PR A 2
C58 C 0.3872(10) 0.6700(15) 0.7887(12) 0.021(3) Uiso 0.099(3) 1 d PD A 2
H58 H 0.3938 0.6680 0.8608 0.026 Uiso 0.099(3) 1 calc PR A 2
C64 C -0.0398(16) 0.7692(15) 0.6559(13) 0.023(3) Uiso 0.099(3) 1 d PD A 2
H64A H -0.1131 0.7188 0.6667 0.035 Uiso 0.099(3) 1 calc PR A 2
H64B H -0.0721 0.8612 0.5998 0.035 Uiso 0.099(3) 1 calc PR A 2
H64C H -0.0202 0.7758 0.7251 0.035 Uiso 0.099(3) 1 calc PR A 2
C57 C 0.517(2) 0.6011(4) 0.749(2) 0.0301(14) Uani 0.099(3) 1 d PDU A 2
H57A H 0.5921 0.6422 0.7581 0.036 Uiso 0.099(3) 1 calc PR A 2
H57B H 0.5013 0.6315 0.6687 0.036 Uiso 0.099(3) 1 calc PR A 2
C61 C 0.0952(13) 0.693(2) 0.6182(17) 0.0249(14) Uani 0.099(3) 1 d PDU A 2
C65 C 0.0698(17) 0.7164(19) 0.4979(15) 0.018(4) Uiso 0.099(3) 1 d PD A 2
H65A H 0.1526 0.6664 0.4721 0.027 Uiso 0.099(3) 1 calc PR A 2
H65B H 0.0530 0.8142 0.4524 0.027 Uiso 0.099(3) 1 calc PR A 2
H65C H -0.0125 0.6832 0.4925 0.027 Uiso 0.099(3) 1 calc PR A 2

loop_
_atom_site_aniso_label
_atom_site_aniso_U_11
_atom_site_aniso_U_22
_atom_site_aniso_U_33
_atom_site_aniso_U_23
_atom_site_aniso_U_13
_atom_site_aniso_U_12
Fe1 0.01918(9) 0.01727(9) 0.01731(9) -0.00674(6) 0.00224(6) -0.00649(6)
C1 0.0200(5) 0.0227(6) 0.0234(6) -0.0118(5) 0.0055(4) -0.0077(4)
C2 0.0207(5) 0.0212(5) 0.0217(6) -0.0096(5) 0.0029(4) -0.0051(4)
C3 0.0247(6) 0.0201(5) 0.0215(6) -0.0098(5) 0.0040(4) -0.0068(4)
C4 0.0283(6) 0.0227(6) 0.0185(5) -0.0101(5) 0.0049(5) -0.0095(5)
C5 0.0247(6) 0.0221(6) 0.0210(6) -0.0092(5) 0.0075(4) -0.0098(5)
C6 0.0231(6) 0.0282(6) 0.0305(7) -0.0150(5) 0.0026(5) -0.0101(5)
C7 0.0325(11) 0.0312(7) 0.0343(9) -0.0152(6) 0.0049(8) -0.0190(6)
C8 0.0352(9) 0.0240(8) 0.0315(9) -0.0124(7) 0.0027(7) -0.0131(6)
C9 0.0382(9) 0.0213(7) 0.0335(8) -0.0108(6) 0.0004(6) -0.0122(6)
C10 0.0385(9) 0.0185(6) 0.0293(8) -0.0062(6) -0.0026(7) -0.0069(6)
C14 0.0317(9) 0.0271(8) 0.0443(11) -0.0062(8) -0.0074(8) 0.0004(7)
C11 0.0287(7) 0.0191(6) 0.0246(7) -0.0038(5) -0.0040(6) -0.0052(6)
C15 0.0437(13) 0.0268(9) 0.0247(9) -0.0015(6) -0.0083(9) -0.0125(9)
C12 0.0300(7) 0.0316(7) 0.0292(7) -0.0163(6) -0.0013(5) -0.0091(5)
C13 0.0259(7) 0.0557(10) 0.0504(10) -0.0310(8) 0.0083(6) -0.0180(7)
C21 0.0195(5) 0.0197(5) 0.0224(6) -0.0060(4) 0.0039(4) -0.0052(4)
C22 0.0202(5) 0.0198(5) 0.0213(5) -0.0078(4) 0.0033(4) -0.0044(4)
C23 0.0194(5) 0.0197(5) 0.0225(6) -0.0057(5) -0.0002(4) -0.0046(4)
C24 0.0219(6) 0.0249(6) 0.0236(6) -0.0070(5) -0.0024(5) -0.0081(5)
C25 0.0202(5) 0.0219(6) 0.0275(6) -0.0087(5) 0.0020(5) -0.0089(4)
C26 0.0246(13) 0.0199(9) 0.0230(8) -0.0043(10) 0.0037(14) -0.0051(9)
C32 0.0355(18) 0.019(2) 0.0219(10) -0.0038(15) 0.0013(12) -0.0028(15)
C33 0.0315(11) 0.0349(14) 0.0321(11) -0.0083(11) 0.0133(9) -0.0098(11)
C27 0.0388(14) 0.0213(9) 0.0309(10) -0.0039(7) 0.0082(8) -0.0118(8)
C28 0.0363(11) 0.0180(8) 0.0305(10) -0.0058(8) -0.0003(8) -0.0063(8)
C29 0.0456(16) 0.0157(11) 0.0353(13) -0.0055(8) 0.0018(11) -0.0094(10)
C30 0.0353(11) 0.0171(13) 0.0297(9) -0.0081(8) -0.0033(8) -0.0029(10)
C31 0.0362(7) 0.0194(6) 0.0238(6) -0.0103(5) -0.0003(5) -0.0064(5)
C34 0.0456(9) 0.0289(7) 0.0468(9) -0.0206(7) 0.0045(7) -0.0007(6)
C35 0.0487(9) 0.0234(6) 0.0346(8) -0.0130(6) -0.0097(7) -0.0091(6)
C46 0.020(2) 0.0232(16) 0.0213(15) -0.0011(16) 0.007(2) -0.0022(15)
C52 0.035(3) 0.022(5) 0.018(2) -0.005(3) 0.000(2) 0.000(3)
C53 0.035(3) 0.033(3) 0.027(3) -0.002(3) 0.012(2) -0.003(3)
C47 0.021(2) 0.024(2) 0.018(2) -0.0017(17) 0.0058(16) -0.0042(18)
C48 0.025(2) 0.022(2) 0.031(2) -0.0024(18) 0.0027(18) -0.0093(17)
C49 0.032(3) 0.014(3) 0.043(4) -0.008(2) 0.007(3) -0.011(2)
C50 0.0362(19) 0.0165(19) 0.0307(16) -0.0088(15) -0.0047(16) -0.0040(18)
C57 0.034(2) 0.0307(19) 0.036(2) -0.0156(19) 0.002(2) -0.021(2)
C61 0.027(2) 0.0180(19) 0.026(2) -0.0035(19) -0.0033(19) -0.0050(19)

loop_
_atom_type_symbol
_atom_type_description
_atom_type_scat_dispersion_real
_atom_type_scat_dispersion_imag
_atom_type_scat_source
C C 0.0033 0.0016 'International Tables Vol C Tables 4.2.6.8 and 6.1.1.4'
H H 0.0000 0.0000 'International Tables Vol C Tables 4.2.6.8 and 6.1.1.4'
Fe Fe 0.3463 0.8444 'International Tables Vol C Tables 4.2.6.8 and 6.1.1.4'

loop_
_geom_angle_atom_site_label_1
_geom_angle_atom_site_label_2
_geom_angle_atom_site_label_3
_geom_angle
C2 Fe1 C1 39.99(5)
C2 Fe1 C3 40.21(5)
C2 Fe1 C21 113.07(5)
C2 Fe1 C23 160.93(5)
C3 Fe1 C1 67.95(5)
C3 Fe1 C21 123.46(5)
C3 Fe1 C23 155.96(5)
C4 Fe1 C1 67.94(5)
C4 Fe1 C2 67.50(5)
C4 Fe1 C3 40.53(5)
C4 Fe1 C5 40.78(5)
C4 Fe1 C21 155.55(5)
C4 Fe1 C22 158.37(5)
C4 Fe1 C23 119.88(5)
C4 Fe1 C24 102.41(5)
C4 Fe1 C25 118.08(5)
C5 Fe1 C1 40.06(5)
C5 Fe1 C2 67.25(5)
C5 Fe1 C3 68.21(5)
C5 Fe1 C21 163.61(5)
C5 Fe1 C22 125.58(5)
C5 Fe1 C23 105.97(5)
C5 Fe1 C25 153.54(5)
C21 Fe1 C1 129.44(5)
C22 Fe1 C1 112.97(5)
C22 Fe1 C2 128.14(5)
C22 Fe1 C3 161.08(5)
C22 Fe1 C21 40.29(5)
C22 Fe1 C23 40.25(5)
C23 Fe1 C1 123.49(5)
C23 Fe1 C21 68.15(5)
C24 Fe1 C1 155.57(5)
C24 Fe1 C2 158.61(5)
C24 Fe1 C3 120.07(5)
C24 Fe1 C5 118.21(5)
C24 Fe1 C21 67.98(5)
C24 Fe1 C22 67.53(5)
C24 Fe1 C23 40.46(5)
C24 Fe1 C25 40.57(5)
C25 Fe1 C1 163.81(5)
C25 Fe1 C2 126.01(5)
C25 Fe1 C3 106.13(5)
C25 Fe1 C21 40.23(5)
C25 Fe1 C22 67.49(5)
C25 Fe1 C23 68.14(5)
C2 C1 Fe1 69.20(7)
C2 C1 C6 124.86(11)
C5 C1 Fe1 68.13(7)
C5 C1 C2 106.65(11)
C5 C1 C6 126.71(11)
C6 C1 Fe1 139.32(9)
C1 C2 Fe1 70.81(7)
C1 C2 C3 109.65(11)
C3 C2 Fe1 70.02(7)
C2 C3 Fe1 69.77(7)
C2 C3 C31 127.47(11)
C4 C3 Fe1 68.03(7)
C4 C3 C2 106.32(11)
C4 C3 C31 124.81(11)
C31 C3 Fe1 137.20(9)
C3 C4 Fe1 71.44(7)
C5 C4 Fe1 70.17(7)
C5 C4 C3 108.75(11)
C1 C5 Fe1 71.81(7)
C1 C5 C4 108.61(11)
C4 C5 Fe1 69.05(7)
C1 C6 C7 113.43(15)
C1 C6 C12 112.17(11)
C1 C6 C13 106.03(11)
C1 C6 C57 106.8(13)
C12 C6 C7 110.73(15)
C12 C6 C13 108.44(12)
C12 C6 C57 106.3(10)
C13 C6 C7 105.59(12)
C13 C6 C57 117.2(6)
C8 C7 C6 112.37(13)
C9 C8 C7 122.3(2)
C8 C9 C10 124.45(16)
C9 C10 C11 113.21(13)
C14 C11 C10 107.01(15)
C15 C11 C10 110.03(16)
C15 C11 C14 108.9(2)
C23 C11 C10 112.99(16)
C23 C11 C14 106.39(14)
C23 C11 C15 111.29(14)
C22 C21 Fe1 69.18(7)
C22 C21 C26 124.48(17)
C22 C21 C46 126.2(4)
C25 C21 Fe1 68.54(7)
C25 C21 C22 106.58(11)
C25 C21 C26 127.10(19)
C25 C21 C46 127.2(4)
C26 C21 Fe1 139.05(13)
C46 C21 Fe1 129.3(2)
C21 C22 Fe1 70.53(7)
C23 C22 Fe1 70.40(7)
C23 C22 C21 109.55(11)
C11 C23 Fe1 138.02(9)
C22 C23 Fe1 69.36(7)
C22 C23 C11 127.31(12)
C22 C23 C61 129.6(5)
C24 C23 Fe1 68.14(7)
C24 C23 C11 124.89(12)
C24 C23 C22 106.26(11)
C24 C23 C61 123.9(5)
C61 C23 Fe1 131.1(4)
C23 C24 Fe1 71.40(7)
C25 C24 Fe1 70.17(7)
C25 C24 C23 109.04(11)
C21 C25 Fe1 71.22(7)
C24 C25 Fe1 69.27(7)
C24 C25 C21 108.54(11)
C21 C26 C32 110.9(4)
C21 C26 C33 108.6(3)
C21 C26 C27 113.0(4)
C32 C26 C33 108.0(5)
C32 C26 C27 109.4(4)
C33 C26 C27 106.7(2)
C28 C27 C26 113.25(17)
C29 C28 C27 123.4(2)
C28 C29 C30 123.4(4)
C29 C30 C31 112.3(2)
C3 C31 C30 114.5(3)
C3 C31 C34 106.20(11)
C3 C31 C35 111.04(11)
C3 C31 C50 110.4(8)
C34 C31 C30 103.73(15)
C34 C31 C50 111.9(4)
C35 C31 C30 112.5(3)
C35 C31 C34 108.27(12)
C35 C31 C50 109.0(6)
C52 C46 C21 110.2(9)
C52 C46 C53 109.9(13)
C52 C46 C47 110.5(10)
C53 C46 C21 103.2(8)
C53 C46 C47 110.3(5)
C47 C46 C21 112.5(9)
C48 C47 C46 118.1(7)
C49 C48 C47 128.0(5)
C48 C49 C50 127.1(9)
C49 C50 C31 119.6(4)
C59 C60 C61 115.8(10)
C58 C59 C60 128.6(11)
C59 C58 C57 128.7(17)
C58 C57 C6 126.4(11)
C60 C61 C23 113.8(12)
C64 C61 C23 104.3(11)
C64 C61 C60 109.2(11)
C65 C61 C23 112.8(11)
C65 C61 C60 109.1(12)
C65 C61 C64 107.3(14)

loop_
_geom_bond_atom_site_label_1
_geom_bond_atom_site_label_2
_geom_bond_distance
Fe1 C1 2.1041(12)
Fe1 C2 2.0826(12)
Fe1 C3 2.0859(12)
Fe1 C4 2.0405(12)
Fe1 C5 2.0554(12)
Fe1 C21 2.0926(12)
Fe1 C22 2.0745(12)
Fe1 C23 2.0884(12)
Fe1 C24 2.0450(13)
Fe1 C25 2.0570(12)
C1 C2 1.4317(17)
C1 C5 1.4254(18)
C1 C6 1.5203(17)
C2 C3 1.4329(18)
C3 C4 1.4298(17)
C3 C31 1.5198(17)
C4 C5 1.4269(17)
C6 C7 1.5484(15)
C6 C12 1.530(2)
C6 C13 1.546(2)
C6 C57 1.5490(19)
C7 C8 1.4839(17)
C8 C9 1.341(2)
C9 C10 1.4837(17)
C10 C11 1.5485(15)
C14 C11 1.5406(16)
C11 C15 1.5375(15)
C11 C23 1.518(3)
C21 C22 1.4354(17)
C21 C25 1.4276(18)
C21 C26 1.514(6)
C21 C46 1.555(17)
C22 C23 1.4323(17)
C23 C24 1.4297(18)
C23 C61 1.55(2)
C24 C25 1.4220(18)
C26 C32 1.5377(18)
C26 C33 1.5395(17)
C26 C27 1.5494(17)
C27 C28 1.4835(18)
C28 C29 1.341(2)
C29 C30 1.483(2)
C30 C31 1.5494(16)
C31 C34 1.548(2)
C31 C35 1.531(2)
C31 C50 1.5493(18)
C46 C52 1.5383(19)
C46 C53 1.5387(19)
C46 C47 1.5488(19)
C47 C48 1.483(2)
C48 C49 1.341(3)
C49 C50 1.483(2)
C60 C59 1.483(2)
C60 C61 1.5489(19)
C59 C58 1.340(3)
C58 C57 1.483(2)
C64 C61 1.539(2)
C61 C65 1.5385(19)
